data_4327652
loop_
_publ_author_name
'Shao-Fang Lu'
'Jian-Quan Huang'
'Xiao-Ying Huang'
'Qiang-Jin Wu'
'Rong-Min Yu'

_publ_section_title
;
 Synthesis, Crystal Structure, and Spectroscopic Characterization of a
 Series of Cubane-like Mo-Sb Clusters Containing a [Mo3SbOS3]7+ Core
;
_journal_name_full 'Inorganic Chemistry'
_journal_page_first 3801
_journal_page_last 3805
_journal_paper_doi 10.1021/ic971464+
_journal_volume 38
_journal_year 1999
_chemical_formula_moiety 'Sb1 Mo3 Cl3 S9.1 P3 O8.9 N1 C19 H38'
_chemical_formula_sum 'C19 H38 Cl3 Mo3 N O8.9 P3 S9.1 Sb'
_chemical_formula_weight 1323.51
_space_group_IT_number 2
_symmetry_cell_setting triclinic
_symmetry_space_group_name_Hall '-P 1'
_symmetry_space_group_name_H-M 'P -1'
_atom_type_scat_source 'International Tables for X-Ray Crystallography Vol.IV '
_cell_angle_alpha 73.54(2)
_cell_angle_beta 75.06(3)
_cell_angle_gamma 88.11(3)
_cell_formula_units_Z 2
_cell_length_a 11.746(4)
_cell_length_b 12.462(3)
_cell_length_c 17.851(6)
_cell_measurement_reflns_used 25
_cell_measurement_temperature 293
_cell_measurement_theta_max 12
_cell_measurement_theta_min 10
_cell_volume 2418.9(14)
_computing_cell_refinement 'CAD4 (Enraf-Nonius)'
_computing_data_collection 'CAD4 (Enraf-Nonius)'
_computing_data_reduction 'PROCESS (TEXSAN)'
_computing_molecular_graphics 'ORTEPII (1989)'
_computing_structure_refinement 'LS (TEXSAN)'
_computing_structure_solution 'MITHRIL (TEXSAN)'
_diffrn_measurement_device 'Enraf Nonius CAD4'
_diffrn_measurement_method \w/2\q
_diffrn_radiation_type 'Mo K\a'
_diffrn_radiation_wavelength 0.71073
_diffrn_reflns_av_R_equivalents none
_diffrn_reflns_limit_h_max 13
_diffrn_reflns_limit_h_min 0
_diffrn_reflns_limit_k_max 14
_diffrn_reflns_limit_k_min -14
_diffrn_reflns_limit_l_max 21
_diffrn_reflns_limit_l_min -21
_diffrn_reflns_number 8475
_diffrn_reflns_theta_max 25
_diffrn_standards_decay_% 4.6
_diffrn_standards_interval_count 300
_diffrn_standards_number 3
_exptl_absorpt_coefficient_mu 1.97
_exptl_absorpt_correction_T_max 0.9919
_exptl_absorpt_correction_T_min 0.9764
_exptl_absorpt_correction_type psi-scan
_exptl_crystal_colour black
_exptl_crystal_density_diffrn 1.82
_exptl_crystal_description prism
_exptl_crystal_size_max 0.25
_exptl_crystal_size_mid 0.15
_exptl_crystal_size_min 0.10
_refine_diff_density_max 0.90
_refine_diff_density_min -0.72
_refine_ls_goodness_of_fit_obs 1.57
_refine_ls_hydrogen_treatment 'Not Refined'
_refine_ls_number_parameters 451
_refine_ls_number_reflns 4253
_refine_ls_R_factor_obs .055
_refine_ls_shift/esd_max 0.01
_refine_ls_structure_factor_coef F
_refine_ls_weighting_details w=1/(\s^2^(F))
_refine_ls_weighting_scheme calc
_refine_ls_wR_factor_obs .065
_reflns_number_observed 4253
_reflns_number_total 8475
_reflns_observed_criterion refl_observed_if_I_>3.0_sigma(I)
_cod_data_source_file ic9714642B_1.cif
_cod_data_source_block cluster1
_cod_depositor_comments
;
The following automatic conversions were performed:

'_geom_bond_publ_flag' value 'Yes' changed to 'yes' according to the
built-in table from CIF Core dictionary named 'cif_core.dic' version
2.4.1 from 2010-06-29 (63 times).

'_geom_angle_publ_flag' value
'Yes' changed to 'yes' according to the built-in table from CIF Core
dictionary named 'cif_core.dic' version 2.4.1 from 2010-06-29 (163
times).

Automatic conversion script
Id: cif_fix_values 1715 2011-07-08 13:25:40Z adriana 

The following automatic conversions were performed:

'_refine_ls_weighting_scheme' value 'w=1/(\s^2^(F))' was changed to
'calc'. New tag '_refine_ls_weighting_details' was created. The value
of the new tag was set to 'w=1/(\s^2^(F))'.

Automatic conversion script
Id: cif_fix_values 3143 2015-03-26 13:38:13Z robertas 
;
_cod_original_cell_volume 2419(3)
_cod_original_formula_sum 'Sb1 Mo3 Cl3 S9.1 P3 O8.9 N1 C19 H38'
_cod_database_code 4327652

loop_
_symmetry_equiv_pos_as_xyz
x,y,z
-x,-y,-z

loop_
_atom_site_aniso_label
_atom_site_aniso_U_11
_atom_site_aniso_U_22
_atom_site_aniso_U_33
_atom_site_aniso_U_12
_atom_site_aniso_U_13
_atom_site_aniso_U_23
SB .0538(6) .0565(7) .0673(8) .0075(5) -.0091(6) -.0192(6)
MO1 .0461(7) .0464(7) .0387(8) .0011(6) -.0080(6) -.0105(6)
MO2 .0529(8) .0483(7) .0516(9) .0011(6) -.0197(7) -.0158(7)
MO3 .0497(7) .0461(7) .0448(9) -.0001(6) -.0126(6) -.0127(6)
CL1 .110(4) .066(3) .116(5) .000(3) -.007(3) -.035(3)
CL2 .059(3) .111(4) .135(5) .017(3) -.026(3) -.024(3)
CL3 .106(4) .115(4) .069(4) .013(3) -.007(3) -.019(3)
S1 .052(2) .053(2) .057(3) -.002(2) -.010(2) -.016(2)
S2 .053(2) .056(2) .052(3) .003(2) -.015(2) -.021(2)
S3 .063(2) .050(2) .061(3) .006(2) -.028(2) -.014(2)
S11 .053(2) .071(3) .056(3) .006(2) -.014(2) -.014(2)
S12 .070(3) .065(3) .047(3) -.001(2) -.013(2) -.012(2)
S21 .085(3) .057(2) .069(3) .005(2) -.032(2) -.027(2)
S22 .072(3) .079(3) .105(4) .009(2) -.049(3) -.038(3)
S31 .068(3) .050(2) .066(3) -.002(2) -.016(2) -.015(2)
S32 .048(2) .061(2) .067(3) -.003(2) -.010(2) -.013(2)
P1 .077(3) .057(3) .064(3) .011(2) -.032(2) -.012(2)
P2 .084(3) .070(3) .078(4) -.003(2) -.039(3) -.028(3)
P3 .062(3) .058(3) .065(3) -.008(2) -.014(2) -.011(2)
Y .075(6) .037(5) .052(6) -.018(4) -.029(5) .006(4)
O1 .069(7) .065(6) .046(7) .001(5) -.018(5) -.017(5)
O2 .077(7) .054(6) .051(7) -.006(5) -.027(6) -.011(5)
O11 .100(9) .072(7) .089(9) .008(6) -.057(7) -.028(7)
O12 .11(1) .067(8) .11(1) .020(7) -.062(8) -.020(7)
O21 .097(9) .081(8) .09(1) -.037(7) -.042(8) -.012(7)
O22 .13(1) .097(9) .09(1) -.002(8) -.062(9) -.031(8)
O31 .072(8) .071(7) .10(1) -.013(6) -.002(7) -.004(7)
O32 .12(1) .071(8) .12(1) -.020(7) -.056(9) -.028(8)
N1 .057(7) .043(7) .044(8) .005(6) -.006(6) -.011(6)
C1 .08(1) .052(9) .032(9) -.010(8) .001(8) -.004(7)
C2 .10(1) .05(1) .08(1) -.009(9) -.00(1) -.03(1)
C3 .14(2) .07(1) .07(1) -.01(1) .00(1) -.03(1)
C4 .12(2) .11(2) .11(2) .05(1) -.04(1) -.07(2)
C5 .08(1) .08(1) .10(1) .02(1) -.02(1) -.05(1)
C6 .07(1) .056(9) .04(1) .011(8) -.025(8) -.010(8)
C7 .12(1) .07(1) .05(1) .00(1) -.03(1) -.010(9)
C11 .13(2) .13(2) .11(2) .02(2) -.06(2) -.06(2)
C12 .15(3) .14(2) .46(6) .02(2) -.08(3) -.18(3)
C13 .14(2) .08(1) .11(2) .03(1) -.04(1) -.00(1)
C14 .17(2) .08(2) .24(3) .05(2) -.11(2) -.05(2)
C21 .18(3) .16(2) .07(2) -.09(2) -.02(2) .00(2)
C22A .10(3) .21(4) .12(3) -.03(3) .01(2) -.00(3)
C22B .4(2) .05(4) .05(5) -.07(7) .02(7) .02(4)
C23 .16(2) .10(1) .06(1) -.00(1) -.07(1) -.01(1)
C24 .27(4) .13(2) .11(2) .05(2) -.00(2) -.04(2)
C31 .20(3) .15(2) .04(1) -.04(2) .01(1) -.03(1)
C32 .45(6) .16(3) .09(2) .03(3) -.11(3) .01(2)
C33A .20(4) .10(2) .09(3) -.01(2) -.08(3) -.01(2)
C33B .13(6) .4(1) .22(9) .22(8) -.17(7) -.3(1)
C34 .43(6) .17(3) .26(4) .02(3) -.27(4) -.09(3)

loop_
_atom_site_label
_atom_site_fract_x
_atom_site_fract_y
_atom_site_fract_z
_atom_site_occupancy
_atom_site_U_iso_or_equiv
_atom_site_thermal_displace_type
SB 0.59177(9) 0.05878(8) 0.65512(7) 1.0000 0.0603(4) Uani
MO1 0.3444(1) 0.2590(1) 0.69572(7) 1.0000 0.0446(4) Uani
MO2 0.4519(1) 0.2129(1) 0.81318(8) 1.0000 0.0494(5) Uani
MO3 0.3008(1) 0.0661(1) 0.81053(8) 1.0000 0.0468(5) Uani
CL1 0.5835(4) -0.1369(4) 0.6701(3) 1.0000 0.099(2) Uani
CL2 0.7865(4) 0.0595(4) 0.6691(3) 1.0000 0.104(2) Uani
CL3 0.6477(4) 0.1124(4) 0.5113(3) 1.0000 0.101(2) Uani
S1 0.5463(3) 0.2739(3) 0.6761(2) 1.0000 0.055(1) Uani
S2 0.3522(3) 0.0842(3) 0.6726(2) 1.0000 0.052(1) Uani
S3 0.4919(3) 0.0265(3) 0.8195(3) 1.0000 0.056(1) Uani
S11 0.1383(3) 0.2907(3) 0.6771(3) 1.0000 0.061(2) Uani
S12 0.3841(3) 0.3440(3) 0.5429(2) 1.0000 0.062(2) Uani
S21 0.4489(4) 0.3966(3) 0.8454(3) 1.0000 0.066(2) Uani
S22 0.6511(4) 0.2206(4) 0.8434(3) 1.0000 0.078(2) Uani
S31 0.2737(3) -0.1449(3) 0.8368(3) 1.0000 0.062(2) Uani
S32 0.0811(3) 0.0434(3) 0.8325(3) 1.0000 0.061(2) Uani
P1 0.2114(4) 0.3460(3) 0.5582(3) 1.0000 0.065(2) Uani
P2 0.6082(4) 0.3661(4) 0.8653(3) 1.0000 0.072(2) Uani
P3 0.1026(4) -0.1212(3) 0.8512(3) 1.0000 0.063(2) Uani
Y 0.2703(7) 0.2299(6) 0.8200(5) 1.0000 0.056(3) Uani
O1 0.2546(8) 0.0248(8) 0.9419(6) 1.0000 0.059(4) Uani
O2 0.3870(9) 0.1511(8) 0.9428(6) 1.0000 0.059(4) Uani
O11 0.164(1) 0.2770(9) 0.5102(7) 1.0000 0.080(5) Uani
O12 0.168(1) 0.4621(9) 0.5167(8) 1.0000 0.091(6) Uani
O21 0.702(1) 0.4664(9) 0.8159(8) 1.0000 0.088(5) Uani
O22 0.611(1) 0.370(1) 0.9519(8) 1.0000 0.097(6) Uani
O31 0.0250(9) -0.1936(9) 0.9346(8) 1.0000 0.088(5) Uani
O32 0.052(1) -0.1696(9) 0.7923(9) 1.0000 0.097(6) Uani
N1 0.331(1) 0.4434(9) 0.6971(7) 1.0000 0.050(4) Uani
C1 0.414(1) 0.519(1) 0.6509(8) 1.0000 0.059(6) Uani
C2 0.410(2) 0.631(1) 0.654(1) 1.0000 0.081(8) Uani
C3 0.324(2) 0.664(1) 0.703(1) 1.0000 0.097(9) Uani
C4 0.234(2) 0.582(2) 0.755(1) 1.0000 0.10(1) Uani
C5 0.242(1) 0.473(1) 0.751(1) 1.0000 0.082(8) Uani
C6 0.303(1) 0.078(1) 0.9775(9) 1.0000 0.054(6) Uani
C7 0.256(2) 0.052(1) 1.067(1) 1.0000 0.080(7) Uani
C11 0.184(2) 0.160(2) 0.521(1) 1.0000 0.11(1) Uani
C12 0.105(2) 0.107(2) 0.504(3) 1.0000 0.23(3) Uani
C13 0.193(2) 0.563(2) 0.533(1) 1.0000 0.11(1) Uani
C14 0.131(2) 0.653(2) 0.493(2) 1.0000 0.15(2) Uani
C21 0.737(3) 0.502(2) 0.726(1) 1.0000 0.14(1) Uani
C22A 0.864(3) 0.501(4) 0.688(2) 0.7000 0.16(2) Uani
C22B 0.79(1) 0.603(6) 0.703(4) 0.3000 0.18(5) Uani
C23 0.543(2) 0.287(2) 1.024(1) 1.0000 0.10(1) Uani
C24 0.510(3) 0.337(2) 1.092(2) 1.0000 0.18(2) Uani
C31 0.038(2) -0.176(2) 1.008(1) 1.0000 0.13(1) Uani
C32 0.042(4) -0.271(3) 1.068(2) 1.0000 0.24(2) Uani
C33A 0.069(4) -0.116(3) 0.710(2) 0.7000 0.13(2) Uani
C33B -0.062(7) -0.183(9) 0.776(6) 0.3000 0.20(6) Uani
C34 0.003(4) -0.194(2) 0.685(2) 1.0000 0.25(3) Uani
H1 0.47977(0) 0.49818(0) 0.61474(0) 1.0000 0.07136(0) Uiso
H2 0.47089(0) 0.68318(0) 0.61905(0) 1.0000 0.09874(0) Uiso
H3 0.32070(0) 0.73954(0) 0.70435(0) 1.0000 0.11719(0) Uiso
H4 0.16895(0) 0.60289(0) 0.79150(0) 1.0000 0.12542(0) Uiso
H5 0.18482(0) 0.41806(0) 0.78785(0) 1.0000 0.09730(0) Uiso
H6 0.17509(0) 0.06750(0) 1.07995(0) 1.0000 0.09532(0) Uiso
H7 0.29863(0) 0.09668(0) 1.08690(0) 1.0000 0.09532(0) Uiso
H8 0.26597(0) -0.02496(0) 1.09130(0) 1.0000 0.09532(0) Uiso
H9 0.18359(0) 0.12676(0) 0.57582(0) 1.0000 0.13431(0) Uiso
H10 0.25818(0) 0.15321(0) 0.48678(0) 1.0000 0.13431(0) Uiso
H11 0.10401(0) 0.13846(0) 0.44942(0) 1.0000 0.27866(0) Uiso
H12 0.02944(0) 0.11196(0) 0.53847(0) 1.0000 0.27866(0) Uiso
H13 0.12383(0) 0.03014(0) 0.51282(0) 1.0000 0.27866(0) Uiso
H14 0.27548(0) 0.58034(0) 0.51451(0) 1.0000 0.13712(0) Uiso
H15 0.16838(0) 0.55272(0) 0.58994(0) 1.0000 0.13712(0) Uiso
H16 0.15533(0) 0.66283(0) 0.43602(0) 1.0000 0.18590(0) Uiso
H17 0.14766(0) 0.72009(0) 0.50373(0) 1.0000 0.18590(0) Uiso
H18 0.04837(0) 0.63543(0) 0.51155(0) 1.0000 0.18590(0) Uiso
H19 0.58893(0) 0.22408(0) 1.03803(0) 1.0000 0.12083(0) Uiso
H20 0.47322(0) 0.26408(0) 1.01436(0) 1.0000 0.12083(0) Uiso
H21 0.57970(0) 0.35951(0) 1.10193(0) 1.0000 0.21340(0) Uiso
H22 0.46614(0) 0.28250(0) 1.13864(0) 1.0000 0.21340(0) Uiso
H23 0.46394(0) 0.39943(0) 1.07830(0) 1.0000 0.21340(0) Uiso
H24 -0.02762(0) -0.13533(0) 1.02788(0) 1.0000 0.16143(0) Uiso
H25 0.10852(0) -0.13252(0) 0.99584(0) 1.0000 0.16143(0) Uiso
H26 -0.02924(0) -0.31520(0) 1.08183(0) 1.0000 0.28477(0) Uiso
H27 0.05058(0) -0.25228(0) 1.11404(0) 1.0000 0.28477(0) Uiso
H28 0.10683(0) -0.31289(0) 1.04940(0) 1.0000 0.28477(0) Uiso

loop_
_geom_angle_atom_site_label_1
_geom_angle_atom_site_label_2
_geom_angle_atom_site_label_3
_geom_angle
_geom_angle_site_symmetry_1
_geom_angle_site_symmetry_3
_geom_angle_publ_flag
CL1 SB CL2 93.9(2) 1_555 1_555 yes
CL1 SB CL3 95.1(2) 1_555 1_555 yes
CL1 SB S1 163.7(1) 1_555 1_555 yes
CL1 SB S2 95.1(2) 1_555 1_555 yes
CL1 SB S3 92.0(2) 1_555 1_555 yes
CL2 SB CL3 95.2(2) 1_555 1_555 yes
CL2 SB S1 94.5(2) 1_555 1_555 yes
CL2 SB S2 164.5(2) 1_555 1_555 yes
CL2 SB S3 93.1(2) 1_555 1_555 yes
CL3 SB S1 98.0(2) 1_555 1_555 yes
CL3 SB S2 96.6(2) 1_555 1_555 yes
CL3 SB S3 168.7(2) 1_555 1_555 yes
S1 SB S2 73.9(1) 1_555 1_555 yes
S1 SB S3 73.6(1) 1_555 1_555 yes
S2 SB S3 74.0(1) 1_555 1_555 yes
MO2 MO1 MO3 59.22(5) 1_555 1_555 yes
MO2 MO1 S1 55.5(1) 1_555 1_555 yes
MO2 MO1 S2 98.5(1) 1_555 1_555 yes
MO2 MO1 S11 139.1(1) 1_555 1_555 yes
MO2 MO1 S12 141.4(1) 1_555 1_555 yes
MO2 MO1 O 51.5(2) 1_555 1_555 yes
MO2 MO1 N1 90.7(3) 1_555 1_555 yes
MO3 MO1 S1 98.7(1) 1_555 1_555 yes
MO3 MO1 S2 55.4(1) 1_555 1_555 yes
MO3 MO1 S11 98.5(1) 1_555 1_555 yes
MO3 MO1 S12 142.5(1) 1_555 1_555 yes
MO3 MO1 O 51.2(2) 1_555 1_555 yes
MO3 MO1 N1 133.4(3) 1_555 1_555 yes
S1 MO1 S2 93.0(1) 1_555 1_555 yes
S1 MO1 S11 162.4(1) 1_555 1_555 yes
S1 MO1 S12 86.3(1) 1_555 1_555 yes
S1 MO1 O 106.3(3) 1_555 1_555 yes
S1 MO1 N1 89.7(3) 1_555 1_555 yes
S2 MO1 S11 93.5(2) 1_555 1_555 yes
S2 MO1 S12 87.4(1) 1_555 1_555 yes
S2 MO1 O 105.8(2) 1_555 1_555 yes
S2 MO1 N1 170.3(3) 1_555 1_555 yes
S11 MO1 S12 77.7(1) 1_555 1_555 yes
S11 MO1 O 87.7(3) 1_555 1_555 yes
S11 MO1 N1 81.4(3) 1_555 1_555 yes
S12 MO1 O 161.0(2) 1_555 1_555 yes
S12 MO1 N1 83.5(3) 1_555 1_555 yes
O MO1 N1 82.3(3) 1_555 1_555 yes
MO1 MO2 MO3 60.51(6) 1_555 1_555 yes
MO1 MO2 S1 55.1(1) 1_555 1_555 yes
MO1 MO2 S3 98.9(1) 1_555 1_555 yes
MO1 MO2 S21 102.0(1) 1_555 1_555 yes
MO1 MO2 S22 143.6(1) 1_555 1_555 yes
MO1 MO2 O 50.8(2) 1_555 1_555 yes
MO1 MO2 O2 132.2(3) 1_555 1_555 yes
MO3 MO2 S1 99.4(1) 1_555 1_555 yes
MO3 MO2 S3 55.6(1) 1_555 1_555 yes
MO3 MO2 S21 138.1(1) 1_555 1_555 yes
MO3 MO2 S22 139.6(1) 1_555 1_555 yes
MO3 MO2 O 51.7(2) 1_555 1_555 yes
MO3 MO2 O2 84.8(3) 1_555 1_555 yes
S1 MO2 S3 92.3(1) 1_555 1_555 yes
S1 MO2 S21 98.9(1) 1_555 1_555 yes
S1 MO2 S22 88.7(2) 1_555 1_555 yes
S1 MO2 O 105.2(3) 1_555 1_555 yes
S1 MO2 O2 172.4(3) 1_555 1_555 yes
S3 MO2 S21 159.1(2) 1_555 1_555 yes
S3 MO2 S22 84.8(2) 1_555 1_555 yes
S3 MO2 O 106.9(2) 1_555 1_555 yes
S3 MO2 O2 84.9(3) 1_555 1_555 yes
S21 MO2 S22 78.0(2) 1_555 1_555 yes
S21 MO2 O 87.2(3) 1_555 1_555 yes
S21 MO2 O2 81.7(3) 1_555 1_555 yes
S22 MO2 O 161.1(3) 1_555 1_555 yes
S22 MO2 O2 84.1(3) 1_555 1_555 yes
O MO2 O2 82.3(4) 1_555 1_555 yes
MO1 MO3 MO2 60.28(6) 1_555 1_555 yes
MO1 MO3 S2 55.3(1) 1_555 1_555 yes
MO1 MO3 S3 99.0(1) 1_555 1_555 yes
MO1 MO3 S31 143.7(1) 1_555 1_555 yes
MO1 MO3 S32 100.1(1) 1_555 1_555 yes
MO1 MO3 O 50.7(2) 1_555 1_555 yes
MO1 MO3 O1 132.4(3) 1_555 1_555 yes
MO2 MO3 S2 99.2(1) 1_555 1_555 yes
MO2 MO3 S3 56.1(1) 1_555 1_555 yes
MO2 MO3 S31 140.1(1) 1_555 1_555 yes
MO2 MO3 S32 138.2(1) 1_555 1_555 yes
MO2 MO3 O 51.9(2) 1_555 1_555 yes
MO2 MO3 O1 85.8(3) 1_555 1_555 yes
S2 MO3 S3 92.0(2) 1_555 1_555 yes
S2 MO3 S31 88.6(1) 1_555 1_555 yes
S2 MO3 S32 96.8(2) 1_555 1_555 yes
S2 MO3 O 105.3(2) 1_555 1_555 yes
S2 MO3 O1 172.2(3) 1_555 1_555 yes
S3 MO3 S31 84.7(1) 1_555 1_555 yes
S3 MO3 S32 160.7(1) 1_555 1_555 yes
S3 MO3 O 107.6(3) 1_555 1_555 yes
S3 MO3 O1 85.9(3) 1_555 1_555 yes
S31 MO3 S32 78.3(1) 1_555 1_555 yes
S31 MO3 O 160.7(2) 1_555 1_555 yes
S31 MO3 O1 83.8(3) 1_555 1_555 yes
S32 MO3 O 86.7(3) 1_555 1_555 yes
S32 MO3 O1 83.2(3) 1_555 1_555 yes
O MO3 O1 82.5(3) 1_555 1_555 yes
SB S1 MO1 95.8(1) 1_555 1_555 yes
SB S1 MO2 96.3(1) 1_555 1_555 yes
MO1 S1 MO2 69.3(1) 1_555 1_555 yes
SB S2 MO1 97.1(1) 1_555 1_555 yes
SB S2 MO3 97.0(2) 1_555 1_555 yes
MO1 S2 MO3 69.3(1) 1_555 1_555 yes
SB S3 MO2 97.3(1) 1_555 1_555 yes
SB S3 MO3 96.7(2) 1_555 1_555 yes
MO2 S3 MO3 68.3(1) 1_555 1_555 yes
MO1 S11 P1 87.8(2) 1_555 1_555 yes
MO1 S12 P1 87.6(2) 1_555 1_555 yes
MO2 S21 P2 88.3(2) 1_555 1_555 yes
MO2 S22 P2 87.7(2) 1_555 1_555 yes
MO3 S31 P3 87.0(2) 1_555 1_555 yes
MO3 S32 P3 87.5(2) 1_555 1_555 yes
S11 P1 S12 106.8(3) 1_555 1_555 yes
S11 P1 O11 111.9(4) 1_555 1_555 yes
S11 P1 O12 113.9(5) 1_555 1_555 yes
S12 P1 O11 114.1(5) 1_555 1_555 yes
S12 P1 O12 113.3(5) 1_555 1_555 yes
O11 P1 O12 96.8(7) 1_555 1_555 yes
S21 P2 S22 106.0(3) 1_555 1_555 yes
S21 P2 O21 112.8(5) 1_555 1_555 yes
S21 P2 O22 112.2(6) 1_555 1_555 yes
S22 P2 O21 114.9(5) 1_555 1_555 yes
S22 P2 O22 114.1(5) 1_555 1_555 yes
O21 P2 O22 97.0(8) 1_555 1_555 yes
S31 P3 S32 107.1(2) 1_555 1_555 yes
S31 P3 O31 113.3(5) 1_555 1_555 yes
S31 P3 O32 111.4(5) 1_555 1_555 yes
S32 P3 O31 113.3(5) 1_555 1_555 yes
S32 P3 O32 112.3(5) 1_555 1_555 yes
O31 P3 O32 99.6(7) 1_555 1_555 yes
MO1 O MO2 77.7(3) 1_555 1_555 yes
MO1 O MO3 78.0(3) 1_555 1_555 yes
MO2 O MO3 76.4(3) 1_555 1_555 yes
MO3 O1 C6 120.9(7) 1_555 1_555 yes
MO2 O2 C6 123(1) 1_555 1_555 yes
P1 O11 C11 122(1) 1_555 1_555 yes
P1 O12 C13 123(1) 1_555 1_555 yes
P2 O21 C21 122(2) 1_555 1_555 yes
P2 O22 C23 121(1) 1_555 1_555 yes
P3 O31 C31 120(1) 1_555 1_555 yes
P3 O32 C33A 124(2) 1_555 1_555 yes
P3 O32 C33B 138(4) 1_555 1_555 yes
MO1 N1 C1 121.4(9) 1_555 1_555 yes
MO1 N1 C5 119.8(9) 1_555 1_555 yes
C1 N1 C5 119(1) 1_555 1_555 yes
N1 C1 C2 122(1) 1_555 1_555 yes
C1 C2 C3 122(1) 1_555 1_555 yes
C2 C3 C4 117(2) 1_555 1_555 yes
C3 C4 C5 119(2) 1_555 1_555 yes
N1 C5 C4 121(1) 1_555 1_555 yes
O1 C6 O2 125(1) 1_555 1_555 yes
O1 C6 C7 117(1) 1_555 1_555 yes
O2 C6 C7 118(2) 1_555 1_555 yes
O11 C11 C12 114(2) 1_555 1_555 yes
O12 C13 C14 110(2) 1_555 1_555 yes
O21 C21 C22A 116(3) 1_555 1_555 yes
O21 C21 C22B 107(4) 1_555 1_555 yes
O22 C23 C24 110(2) 1_555 1_555 yes
O31 C31 C32 115(3) 1_555 1_555 yes
O32 C33A C34 102(2) 1_555 1_555 yes
O32 C33B C34 92(4) 1_555 1_555 yes

loop_
_geom_bond_atom_site_label_1
_geom_bond_atom_site_label_2
_geom_bond_distance
_geom_bond_site_symmetry_2
_geom_bond_publ_flag
SB CL1 2.379(4) 1_555 yes
SB CL2 2.365(5) 1_555 yes
SB CL3 2.378(5) 1_555 yes
SB S1 2.825(4) 1_555 yes
SB S2 2.768(4) 1_555 yes
SB S3 2.781(4) 1_555 yes
MO1 MO2 2.637(2) 1_555 yes
MO1 MO3 2.643(2) 1_555 yes
MO1 S1 2.312(4) 1_555 yes
MO1 S2 2.323(3) 1_555 yes
MO1 S11 2.531(4) 1_555 yes
MO1 S12 2.554(4) 1_555 yes
MO1 Y 2.092(9) 1_555 yes
MO1 N1 2.31(1) 1_555 yes
MO2 MO3 2.609(2) 1_555 yes
MO2 S1 2.324(4) 1_555 yes
MO2 S3 2.332(4) 1_555 yes
MO2 S21 2.510(4) 1_555 yes
MO2 S22 2.545(4) 1_555 yes
MO2 Y 2.112(8) 1_555 yes
MO2 O2 2.16(1) 1_555 yes
MO3 S2 2.324(4) 1_555 yes
MO3 S3 2.319(4) 1_555 yes
MO3 S31 2.553(4) 1_555 yes
MO3 S32 2.521(4) 1_555 yes
MO3 Y 2.107(7) 1_555 yes
MO3 O1 2.18(1) 1_555 yes
S11 P1 1.996(6) 1_555 yes
S12 P1 1.976(6) 1_555 yes
S21 P2 1.997(6) 1_555 yes
S22 P2 1.983(6) 1_555 yes
S31 P3 1.983(6) 1_555 yes
S32 P3 2.001(5) 1_555 yes
P1 O11 1.58(1) 1_555 yes
P1 O12 1.56(1) 1_555 yes
P2 O21 1.58(1) 1_555 yes
P2 O22 1.57(1) 1_555 yes
P3 O31 1.57(1) 1_555 yes
P3 O32 1.59(1) 1_555 yes
O1 C6 1.27(2) 1_555 yes
O2 C6 1.27(2) 1_555 yes
O11 C11 1.43(2) 1_555 yes
O12 C13 1.42(2) 1_555 yes
O21 C21 1.48(2) 1_555 yes
O22 C23 1.46(2) 1_555 yes
O31 C31 1.43(2) 1_555 yes
O32 C33A 1.40(3) 1_555 yes
O32 C33B 1.46(6) 1_555 yes
N1 C1 1.32(2) 1_555 yes
N1 C5 1.35(2) 1_555 yes
C1 C2 1.40(2) 1_555 yes
C2 C3 1.29(2) 1_555 yes
C3 C4 1.43(3) 1_555 yes
C4 C5 1.37(2) 1_555 yes
C6 C7 1.49(2) 1_555 yes
C11 C12 1.30(3) 1_555 yes
C13 C14 1.44(2) 1_555 yes
C21 C22A 1.47(4) 1_555 yes
C21 C22B 1.33(7) 1_555 yes
C23 C24 1.46(3) 1_555 yes
C31 C32 1.36(3) 1_555 yes
C33A C34 1.49(3) 1_555 yes
C33B C34 1.65(8) 1_555 yes
